data_1537458
loop_
_publ_author_name
'Ivashkevich, L.S.'
'Shul'ga, N.V.'
'Lyakhov, A.S.'

_publ_section_title
;
 Orthorhombic modification of Cu N H4 P O4 * H2 O: synthesis and crystal
 structure
;
_journal_name_full 'Zhurnal Neorganicheskoi Khimii'
_journal_page_first 751
_journal_page_last 756
_journal_volume 49
_journal_year 2004
_chemical_formula_sum 'Cu H6 N O5 P'
_chemical_name_systematic 'Cu (N H4) (P O4) (H2 O)'
_space_group_IT_number 31
_symmetry_space_group_name_Hall 'P 2ac -2'
_symmetry_space_group_name_H-M 'P m n 21'
_cell_angle_alpha 90
_cell_angle_beta 90
_cell_angle_gamma 90
_cell_formula_units_Z 2
_cell_length_a 5.6828
_cell_length_b 8.6857
_cell_length_c 4.7554
_cell_volume 234.722
_citation_journal_id_ASTM ZNOKAQ
_cod_data_source_file Ivashkevich_ZNOKAQ_2004_554.cif
_cod_data_source_block H6Cu1N1O5P1
_cod_original_cell_volume 234.7223
_cod_original_formula_sum 'H6 Cu1 N1 O5 P1'
_cod_database_code 1537458

loop_
_symmetry_equiv_pos_as_xyz
x,y,z
-x+1/2,-y,z+1/2
-x,y,z
x+1/2,-y,z+1/2

loop_
_atom_site_label
_atom_site_type_symbol
_atom_site_fract_x
_atom_site_fract_y
_atom_site_fract_z
_atom_site_occupancy
_atom_site_U_iso_or_equiv
H3 H+1 0 0.535 0.237 1 0.0
O3 O-2 0 0.6346 0.873 1 0.0
O2 O-2 0 0.833 0.245 1 0.0
O1 O-2 0.783 0.884 0.792 1 0.0
N2 N-3 0 0.474 0.369 1 0.0
H1 H+1 0 0.535 0.506 1 0.0
Cu1 Cu+2 0 0.0204 0.5 1 0.0
H2 H+1 0.12 0.413 0.378 1 0.0
P1 P+5 0 0.8064 0.934 1 0.0
O4 O-2 0 0.21 0.799 1 0.0
H4 H+1 0.103 0.195 0.892 1 0.0
